data_7110235
loop_
_publ_author_name
'Olga V. Makhlynets'
'Williamson N. Oloo'
'Yurii S. Moroz'
'Irina G. Belaya'
'Taryn D. Palluccio'
'Alexander S. Filatov'
'Peter Muller'
'Matthew A. Cranswick'
'Lawrence Que'
'Elena V. Rybak-Akimova'

_publ_section_title
;
 H2O2 activation with biomimetic non-haem iron complexes and AcOH:
 connecting the g = 2.7 EPR signal with a visible chromophore
;
_journal_name_full Chem.Commun.
_journal_page_first 645
_journal_paper_doi 10.1039/c3cc47632d
_journal_volume 50
_journal_year 2014
_chemical_absolute_configuration ad
_chemical_formula_moiety 'C30 H44 Fe N6 O2, 2(Cl O4)'
_chemical_formula_sum 'C30 H44 Cl2 Fe N6 O10'
_chemical_formula_weight 775.46
_chemical_name_systematic
; 
 ? 
;
_space_group_IT_number 19
_symmetry_cell_setting orthorhombic
_symmetry_Int_Tables_number 19
_symmetry_space_group_name_Hall 'P 2ac 2ab'
_symmetry_space_group_name_H-M 'P 21 21 21'
_atom_sites_solution_hydrogens geom
_atom_sites_solution_primary direct
_atom_sites_solution_secondary difmap
_audit_creation_method SHELXL-97
_cell_angle_alpha 90.00
_cell_angle_beta 90.00
_cell_angle_gamma 90.00
_cell_formula_units_Z 4
_cell_length_a 14.9833(18)
_cell_length_b 15.0663(18)
_cell_length_c 15.8285(19)
_cell_measurement_reflns_used 8135
_cell_measurement_temperature 293(2)
_cell_measurement_theta_max 27.94
_cell_measurement_theta_min 2.31
_cell_volume 3573.2(7)
_computing_cell_refinement 'SAINT Ver. 6.22  (Bruker-AXS, 2003)'
_computing_data_collection 'SMART Ver. 5.622 (Bruker-AXS, 2003)'
_computing_data_reduction 'SAINT Ver. 6.22'
_computing_molecular_graphics 'SHELXTL Ver. 6.14'
_computing_publication_material 'SHELXTL Ver. 6.14'
_computing_structure_refinement 'SHELXTL Ver. 6.14'
_computing_structure_solution 'SHELXTL Ver. 6.14 (Bruker-AXS, 2003)'
_diffrn_ambient_temperature 293(2)
_diffrn_measured_fraction_theta_full 1.000
_diffrn_measured_fraction_theta_max 0.975
_diffrn_measurement_device_type 'Bruker SMART APEX CCD area-detector'
_diffrn_measurement_method '0.30\% \w scans'
_diffrn_radiation_monochromator graphite
_diffrn_radiation_source 'fine-focus sealed tube'
_diffrn_radiation_type Mo-K\a
_diffrn_radiation_wavelength 0.71073
_diffrn_reflns_av_R_equivalents 0.0887
_diffrn_reflns_av_sigmaI/netI 0.0886
_diffrn_reflns_limit_h_max 19
_diffrn_reflns_limit_h_min -19
_diffrn_reflns_limit_k_max 19
_diffrn_reflns_limit_k_min -19
_diffrn_reflns_limit_l_max 20
_diffrn_reflns_limit_l_min -20
_diffrn_reflns_number 31555
_diffrn_reflns_theta_full 25.00
_diffrn_reflns_theta_max 28.19
_diffrn_reflns_theta_min 1.87
_exptl_absorpt_coefficient_mu 0.634
_exptl_absorpt_correction_T_max 0.9165
_exptl_absorpt_correction_T_min 0.8628
_exptl_absorpt_correction_type multi-scan
_exptl_absorpt_process_details
;
SADABS  (Bruker-AXS, 2003)
;
_exptl_crystal_colour purple
_exptl_crystal_density_diffrn 1.442
_exptl_crystal_density_method 'not measured'
_exptl_crystal_description block
_exptl_crystal_F_000 1624
_exptl_crystal_size_max 0.24
_exptl_crystal_size_mid 0.16
_exptl_crystal_size_min 0.14
_refine_diff_density_max 0.798
_refine_diff_density_min -0.476
_refine_diff_density_rms 0.088
_refine_ls_abs_structure_details 'Flack H D (1983), Acta Cryst. A39, 876-881'
_refine_ls_abs_structure_Flack 0.00(3)
_refine_ls_extinction_method none
_refine_ls_goodness_of_fit_ref 1.053
_refine_ls_hydrogen_treatment constr
_refine_ls_matrix_type full
_refine_ls_number_parameters 450
_refine_ls_number_reflns 8433
_refine_ls_number_restraints 0
_refine_ls_restrained_S_all 1.053
_refine_ls_R_factor_all 0.1362
_refine_ls_R_factor_gt 0.0771
_refine_ls_shift/su_max 0.000
_refine_ls_shift/su_mean 0.000
_refine_ls_structure_factor_coef Fsqd
_refine_ls_weighting_details 'calc w=1/[\s^2^(Fo^2^)+(0.0995P)^2^+0.2430P] where P=(Fo^2^+2Fc^2^)/3'
_refine_ls_weighting_scheme calc
_refine_ls_wR_factor_gt 0.1750
_refine_ls_wR_factor_ref 0.2054
_reflns_number_gt 4952
_reflns_number_total 8433
_reflns_threshold_expression I>2\s(I)
_cod_data_source_file c3cc47632d.txt
_cod_data_source_block FeBP
_cod_database_code 7110235

loop_
_symmetry_equiv_pos_as_xyz
'x, y, z'
'-x+1/2, -y, z+1/2'
'-x, y+1/2, -z+1/2'
'x+1/2, -y+1/2, -z'

loop_
_atom_site_label
_atom_site_type_symbol
_atom_site_fract_x
_atom_site_fract_y
_atom_site_fract_z
_atom_site_U_iso_or_equiv
_atom_site_adp_type
_atom_site_occupancy
_atom_site_symmetry_multiplicity
_atom_site_calc_flag
_atom_site_refinement_flags
Fe1 Fe 0.82636(5) 0.10994(5) 0.00213(5) 0.0425(2) Uani 1 1 d .
N1 N 0.8559(3) -0.0149(3) -0.0239(3) 0.0442(12) Uani 1 1 d .
N2 N 0.9550(3) 0.1101(3) 0.0351(3) 0.0431(10) Uani 1 1 d .
N3 N 0.8024(3) 0.0916(3) 0.1251(3) 0.0467(12) Uani 1 1 d .
N4 N 0.7982(3) 0.2339(3) 0.0343(3) 0.0433(11) Uani 1 1 d .
N5 N 0.7029(4) 0.0944(3) -0.0262(3) 0.0503(12) Uani 1 1 d .
N6 N 0.8552(3) 0.1413(3) -0.1131(4) 0.0495(12) Uani 1 1 d .
O1 O 0.9403(4) -0.2660(3) -0.0860(4) 0.0749(15) Uani 1 1 d .
O2 O 0.7170(4) 0.4785(3) 0.1184(3) 0.0761(15) Uani 1 1 d .
C1 C 0.9643(7) -0.3223(5) -0.0182(6) 0.100(3) Uani 1 1 d .
H1A H 1.0174 -0.3000 0.0084 0.151 Uiso 1 1 calc R
H1B H 0.9753 -0.3811 -0.0392 0.151 Uiso 1 1 calc R
H1C H 0.9167 -0.3241 0.0223 0.151 Uiso 1 1 calc R
C2 C 0.9129(4) -0.1818(4) -0.0618(4) 0.0508(15) Uani 1 1 d .
C3 C 0.8246(5) -0.1668(4) -0.0509(4) 0.0538(15) Uani 1 1 d .
C4 C 0.7543(5) -0.2379(5) -0.0596(6) 0.078(2) Uani 1 1 d .
H4A H 0.7011 -0.2197 -0.0305 0.117 Uiso 1 1 calc R
H4B H 0.7760 -0.2922 -0.0355 0.117 Uiso 1 1 calc R
H4C H 0.7411 -0.2470 -0.1183 0.117 Uiso 1 1 calc R
C5 C 0.7983(4) -0.0828(4) -0.0333(4) 0.0506(15) Uani 1 1 d .
H5 H 0.7376 -0.0714 -0.0275 0.061 Uiso 1 1 calc R
C6 C 0.9424(4) -0.0323(4) -0.0342(4) 0.0454(14) Uani 1 1 d .
C7 C 0.9754(4) -0.1149(4) -0.0529(4) 0.0493(14) Uani 1 1 d .
C8 C 1.0727(4) -0.1303(4) -0.0652(5) 0.0597(18) Uani 1 1 d .
H8A H 1.0945 -0.0919 -0.1089 0.090 Uiso 1 1 calc R
H8B H 1.0826 -0.1910 -0.0812 0.090 Uiso 1 1 calc R
H8C H 1.1038 -0.1180 -0.0135 0.090 Uiso 1 1 calc R
C9 C 1.0023(4) 0.0461(4) -0.0219(4) 0.0496(15) Uani 1 1 d .
H9A H 1.0152 0.0739 -0.0758 0.060 Uiso 1 1 calc R
H9B H 1.0582 0.0276 0.0035 0.060 Uiso 1 1 calc R
C10 C 1.0060(4) 0.1958(4) 0.0362(4) 0.0523(15) Uani 1 1 d .
H10A H 1.0270 0.2104 -0.0201 0.063 Uiso 1 1 calc R
H10B H 0.9684 0.2438 0.0562 0.063 Uiso 1 1 calc R
C11 C 1.0826(5) 0.1820(5) 0.0944(5) 0.070(2) Uani 1 1 d .
H11A H 1.0970 0.2365 0.1239 0.084 Uiso 1 1 calc R
H11B H 1.1348 0.1624 0.0633 0.084 Uiso 1 1 calc R
C12 C 1.0528(4) 0.1116(5) 0.1557(5) 0.0633(17) Uani 1 1 d .
H12A H 1.0462 0.1363 0.2119 0.076 Uiso 1 1 calc R
H12B H 1.0960 0.0636 0.1579 0.076 Uiso 1 1 calc R
C13 C 0.9640(4) 0.0783(4) 0.1229(4) 0.0489(14) Uani 1 1 d .
H13 H 0.9643 0.0133 0.1230 0.059 Uiso 1 1 calc R
C14 C 0.8864(4) 0.1104(4) 0.1729(3) 0.0492(14) Uani 1 1 d .
H14 H 0.8919 0.1745 0.1820 0.059 Uiso 1 1 calc R
C15 C 0.8758(5) 0.0631(5) 0.2596(4) 0.0616(17) Uani 1 1 d .
H15A H 0.9283 0.0278 0.2722 0.074 Uiso 1 1 calc R
H15B H 0.8675 0.1063 0.3044 0.074 Uiso 1 1 calc R
C16 C 0.7937(5) 0.0040(5) 0.2513(4) 0.0662(19) Uani 1 1 d .
H16A H 0.8056 -0.0552 0.2726 0.079 Uiso 1 1 calc R
H16B H 0.7434 0.0289 0.2818 0.079 Uiso 1 1 calc R
C17 C 0.7759(5) 0.0024(4) 0.1575(4) 0.0541(16) Uani 1 1 d .
H17A H 0.8108 -0.0438 0.1304 0.065 Uiso 1 1 calc R
H17B H 0.7132 -0.0087 0.1464 0.065 Uiso 1 1 calc R
C18 C 0.7345(4) 0.1565(4) 0.1500(4) 0.0571(16) Uani 1 1 d .
H18A H 0.7362 0.1653 0.2106 0.069 Uiso 1 1 calc R
H18B H 0.6757 0.1347 0.1349 0.069 Uiso 1 1 calc R
C19 C 0.7520(4) 0.2418(4) 0.1062(4) 0.0512(15) Uani 1 1 d .
C20 C 0.7238(4) 0.3227(4) 0.1375(4) 0.0543(16) Uani 1 1 d .
C21 C 0.6707(6) 0.3284(5) 0.2179(5) 0.081(2) Uani 1 1 d .
H21A H 0.7106 0.3341 0.2650 0.122 Uiso 1 1 calc R
H21B H 0.6355 0.2756 0.2243 0.122 Uiso 1 1 calc R
H21C H 0.6320 0.3792 0.2156 0.122 Uiso 1 1 calc R
C22 C 0.7438(4) 0.3958(4) 0.0903(4) 0.0561(16) Uani 1 1 d .
C23 C 0.7739(7) 0.5187(6) 0.1791(8) 0.111(4) Uani 1 1 d .
H23A H 0.7802 0.4800 0.2269 0.166 Uiso 1 1 calc R
H23B H 0.7486 0.5741 0.1970 0.166 Uiso 1 1 calc R
H23C H 0.8315 0.5291 0.1544 0.166 Uiso 1 1 calc R
C24 C 0.7872(4) 0.3912(4) 0.0156(4) 0.0516(15) Uani 1 1 d .
C25 C 0.8042(5) 0.4705(4) -0.0384(6) 0.079(2) Uani 1 1 d .
H25A H 0.7507 0.5052 -0.0425 0.118 Uiso 1 1 calc R
H25B H 0.8221 0.4515 -0.0937 0.118 Uiso 1 1 calc R
H25C H 0.8507 0.5057 -0.0136 0.118 Uiso 1 1 calc R
C26 C 0.8146(4) 0.3079(3) -0.0100(4) 0.0486(14) Uani 1 1 d .
H26 H 0.8459 0.3029 -0.0606 0.058 Uiso 1 1 calc R
C27 C 0.6292(5) 0.0831(4) -0.0427(4) 0.0514(15) Uani 1 1 d .
C28 C 0.5366(4) 0.0677(5) -0.0614(5) 0.0617(17) Uani 1 1 d .
H28A H 0.5278 0.0061 -0.0747 0.093 Uiso 1 1 calc R
H28B H 0.5190 0.1034 -0.1088 0.093 Uiso 1 1 calc R
H28C H 0.5010 0.0832 -0.0131 0.093 Uiso 1 1 calc R
C29 C 0.8749(5) 0.1582(4) -0.1802(4) 0.0579(17) Uani 1 1 d .
C30 C 0.8965(7) 0.1806(6) -0.2662(5) 0.091(3) Uani 1 1 d .
H30A H 0.9143 0.1280 -0.2960 0.137 Uiso 1 1 calc R
H30B H 0.9445 0.2228 -0.2668 0.137 Uiso 1 1 calc R
H30C H 0.8451 0.2060 -0.2931 0.137 Uiso 1 1 calc R
Cl1 Cl 1.00084(14) 0.42672(17) 0.80466(14) 0.0830(6) Uani 1 1 d .
Cl2 Cl 0.53987(17) 0.66694(13) 0.80047(14) 0.0840(6) Uani 1 1 d .
O3 O 1.0624(5) 0.4174(8) 0.7439(4) 0.162(4) Uani 1 1 d .
O4 O 1.0000(7) 0.3493(6) 0.8544(7) 0.169(4) Uani 1 1 d .
O5 O 1.0293(7) 0.4856(6) 0.8660(4) 0.138(3) Uani 1 1 d .
O6 O 0.9198(6) 0.4419(10) 0.7759(6) 0.235(7) Uani 1 1 d .
O7 O 0.5906(6) 0.6098(6) 0.8510(5) 0.153(3) Uani 1 1 d .
O8 O 0.5509(7) 0.7535(4) 0.8303(5) 0.150(3) Uani 1 1 d .
O9 O 0.4538(6) 0.6447(6) 0.8064(9) 0.199(5) Uani 1 1 d .
O10 O 0.5687(7) 0.6667(6) 0.7174(5) 0.156(4) Uani 1 1 d .

loop_
_atom_site_aniso_label
_atom_site_aniso_U_11
_atom_site_aniso_U_22
_atom_site_aniso_U_33
_atom_site_aniso_U_23
_atom_site_aniso_U_13
_atom_site_aniso_U_12
Fe1 0.0455(4) 0.0320(3) 0.0499(4) 0.0019(4) 0.0039(4) -0.0005(3)
N1 0.052(3) 0.034(2) 0.046(3) 0.0032(19) -0.001(2) -0.008(2)
N2 0.046(2) 0.028(2) 0.055(3) -0.004(2) 0.005(2) -0.004(2)
N3 0.058(3) 0.027(2) 0.056(3) -0.003(2) 0.003(2) 0.001(2)
N4 0.045(3) 0.034(2) 0.051(3) 0.000(2) 0.001(2) -0.0018(19)
N5 0.058(3) 0.037(3) 0.056(3) 0.004(2) 0.005(2) 0.006(2)
N6 0.050(3) 0.035(2) 0.062(3) -0.007(2) 0.007(3) -0.003(2)
O1 0.099(4) 0.029(2) 0.097(4) -0.016(2) 0.001(3) 0.003(2)
O2 0.087(4) 0.046(3) 0.095(4) -0.017(3) -0.016(3) 0.023(2)
C1 0.133(8) 0.040(4) 0.129(8) 0.006(5) 0.000(6) 0.005(4)
C2 0.061(4) 0.030(3) 0.062(4) -0.003(3) 0.004(3) -0.001(3)
C3 0.070(4) 0.038(3) 0.054(3) 0.004(3) -0.006(3) -0.013(3)
C4 0.076(5) 0.048(4) 0.111(6) -0.013(4) -0.002(5) -0.022(4)
C5 0.057(4) 0.033(3) 0.062(4) -0.004(3) 0.000(3) -0.007(2)
C6 0.050(3) 0.036(3) 0.051(3) 0.003(2) -0.002(3) -0.006(2)
C7 0.060(4) 0.037(3) 0.051(3) 0.000(3) 0.011(3) -0.005(3)
C8 0.062(4) 0.034(3) 0.083(5) -0.007(3) 0.014(4) 0.008(3)
C9 0.053(3) 0.035(3) 0.061(4) -0.006(3) 0.006(3) -0.001(2)
C10 0.058(4) 0.027(3) 0.071(4) 0.000(3) -0.002(3) -0.008(3)
C11 0.065(5) 0.053(4) 0.093(6) -0.007(4) -0.015(4) -0.013(3)
C12 0.055(4) 0.054(4) 0.080(4) -0.002(4) -0.015(3) 0.008(3)
C13 0.057(4) 0.036(3) 0.054(4) 0.002(3) -0.004(3) 0.002(3)
C14 0.068(4) 0.033(3) 0.046(3) 0.000(3) -0.004(3) 0.000(3)
C15 0.085(5) 0.056(4) 0.044(4) 0.004(3) -0.007(3) -0.004(4)
C16 0.091(5) 0.047(4) 0.060(4) 0.009(3) 0.006(4) -0.003(4)
C17 0.066(4) 0.036(3) 0.060(4) 0.008(3) 0.003(3) -0.009(3)
C18 0.059(4) 0.053(4) 0.060(4) 0.003(3) 0.011(3) 0.005(3)
C19 0.056(4) 0.036(3) 0.062(4) 0.006(3) 0.000(3) 0.002(3)
C20 0.052(4) 0.049(4) 0.062(4) -0.004(3) -0.003(3) 0.011(3)
C21 0.098(6) 0.069(5) 0.077(5) -0.009(4) 0.024(5) 0.018(5)
C22 0.054(4) 0.033(3) 0.081(5) -0.004(3) -0.003(3) 0.012(3)
C23 0.110(7) 0.066(6) 0.155(10) -0.041(6) -0.024(7) 0.014(5)
C24 0.047(3) 0.038(3) 0.071(4) 0.001(3) -0.006(3) 0.004(3)
C25 0.078(5) 0.042(4) 0.116(6) 0.015(4) 0.007(5) 0.001(3)
C26 0.045(3) 0.038(3) 0.063(4) 0.004(3) 0.000(3) -0.002(2)
C27 0.059(4) 0.037(3) 0.058(4) 0.004(3) 0.007(3) 0.009(3)
C28 0.057(4) 0.057(4) 0.071(4) 0.001(3) -0.005(3) 0.002(3)
C29 0.074(5) 0.044(4) 0.057(4) -0.007(3) 0.010(4) -0.006(3)
C30 0.139(8) 0.072(5) 0.063(5) 0.002(4) 0.017(5) -0.011(5)
Cl1 0.0734(13) 0.1046(17) 0.0709(12) -0.0043(12) -0.0071(11) 0.0204(11)
Cl2 0.1134(17) 0.0608(12) 0.0777(13) 0.0091(10) -0.0054(13) -0.0267(11)
O3 0.106(5) 0.319(14) 0.061(4) -0.009(6) 0.007(4) 0.042(7)
O4 0.198(10) 0.131(7) 0.179(9) 0.020(7) 0.029(8) -0.003(6)
O5 0.196(8) 0.132(6) 0.086(5) -0.030(4) 0.003(5) -0.022(6)
O6 0.118(7) 0.44(2) 0.143(8) -0.066(10) -0.057(6) 0.136(9)
O7 0.186(8) 0.131(6) 0.141(7) 0.055(6) -0.054(6) -0.033(6)
O8 0.260(10) 0.071(4) 0.117(6) -0.009(4) -0.021(6) -0.049(5)
O9 0.102(6) 0.127(7) 0.368(17) 0.042(9) 0.019(8) -0.018(5)
O10 0.268(12) 0.105(6) 0.097(6) 0.004(4) 0.005(6) 0.000(7)

loop_
_atom_type_symbol
_atom_type_description
_atom_type_scat_dispersion_real
_atom_type_scat_dispersion_imag
_atom_type_scat_source
C C 0.0033 0.0016 'International Tables Vol C Tables 4.2.6.8 and 6.1.1.4'
H H 0.0000 0.0000 'International Tables Vol C Tables 4.2.6.8 and 6.1.1.4'
N N 0.0061 0.0033 'International Tables Vol C Tables 4.2.6.8 and 6.1.1.4'
O O 0.0106 0.0060 'International Tables Vol C Tables 4.2.6.8 and 6.1.1.4'
Cl Cl 0.1484 0.1585 'International Tables Vol C Tables 4.2.6.8 and 6.1.1.4'
Fe Fe 0.3463 0.8444 'International Tables Vol C Tables 4.2.6.8 and 6.1.1.4'

loop_
_geom_angle_atom_site_label_1
_geom_angle_atom_site_label_2
_geom_angle_atom_site_label_3
_geom_angle
_geom_angle_publ_flag
N5 Fe1 N6 91.4(2) yes
N5 Fe1 N1 92.9(2) yes
N6 Fe1 N1 89.22(19) yes
N5 Fe1 N4 88.3(2) yes
N6 Fe1 N4 93.40(19) yes
N1 Fe1 N4 177.09(19) yes
N5 Fe1 N2 172.92(19) yes
N6 Fe1 N2 91.7(2) yes
N1 Fe1 N2 80.77(19) yes
N4 Fe1 N2 97.87(18) yes
N5 Fe1 N3 92.2(2) yes
N6 Fe1 N3 173.17(19) yes
N1 Fe1 N3 96.38(18) yes
N4 Fe1 N3 80.93(18) yes
N2 Fe1 N3 85.35(19) yes
C6 N1 C5 117.5(5) ?
C6 N1 Fe1 115.5(4) ?
C5 N1 Fe1 127.0(4) ?
C13 N2 C9 108.3(4) ?
C13 N2 C10 102.8(4) ?
C9 N2 C10 108.6(4) ?
C13 N2 Fe1 109.5(3) ?
C9 N2 Fe1 107.4(3) ?
C10 N2 Fe1 119.7(4) ?
C18 N3 C17 108.9(5) ?
C18 N3 C14 108.8(5) ?
C17 N3 C14 102.8(5) ?
C18 N3 Fe1 107.1(4) ?
C17 N3 Fe1 120.5(4) ?
C14 N3 Fe1 108.4(3) ?
C19 N4 C26 117.8(5) ?
C19 N4 Fe1 114.4(4) ?
C26 N4 Fe1 127.7(4) ?
C27 N5 Fe1 178.4(5) ?
C29 N6 Fe1 177.6(6) ?
C2 O1 C1 114.5(6) ?
C22 O2 C23 115.3(6) ?
O1 C1 H1A 109.5 ?
O1 C1 H1B 109.5 ?
H1A C1 H1B 109.5 ?
O1 C1 H1C 109.5 ?
H1A C1 H1C 109.5 ?
H1B C1 H1C 109.5 ?
C3 C2 C7 121.9(6) ?
C3 C2 O1 118.5(5) ?
C7 C2 O1 119.6(6) ?
C5 C3 C2 117.8(6) ?
C5 C3 C4 118.7(6) ?
C2 C3 C4 123.5(6) ?
C3 C4 H4A 109.5 ?
C3 C4 H4B 109.5 ?
H4A C4 H4B 109.5 ?
C3 C4 H4C 109.5 ?
H4A C4 H4C 109.5 ?
H4B C4 H4C 109.5 ?
N1 C5 C3 123.1(6) ?
N1 C5 H5 118.5 ?
C3 C5 H5 118.5 ?
N1 C6 C7 123.7(5) ?
N1 C6 C9 114.4(5) ?
C7 C6 C9 121.9(6) ?
C6 C7 C2 116.1(6) ?
C6 C7 C8 121.5(5) ?
C2 C7 C8 122.5(6) ?
C7 C8 H8A 109.5 ?
C7 C8 H8B 109.5 ?
H8A C8 H8B 109.5 ?
C7 C8 H8C 109.5 ?
H8A C8 H8C 109.5 ?
H8B C8 H8C 109.5 ?
C6 C9 N2 107.6(5) ?
C6 C9 H9A 110.2 ?
N2 C9 H9A 110.2 ?
C6 C9 H9B 110.2 ?
N2 C9 H9B 110.2 ?
H9A C9 H9B 108.5 ?
C11 C10 N2 106.2(5) ?
C11 C10 H10A 110.5 ?
N2 C10 H10A 110.5 ?
C11 C10 H10B 110.5 ?
N2 C10 H10B 110.5 ?
H10A C10 H10B 108.7 ?
C10 C11 C12 105.7(5) ?
C10 C11 H11A 110.6 ?
C12 C11 H11A 110.6 ?
C10 C11 H11B 110.6 ?
C12 C11 H11B 110.6 ?
H11A C11 H11B 108.7 ?
C11 C12 C13 105.8(5) ?
C11 C12 H12A 110.6 ?
C13 C12 H12A 110.6 ?
C11 C12 H12B 110.6 ?
C13 C12 H12B 110.6 ?
H12A C12 H12B 108.7 ?
N2 C13 C14 108.9(5) ?
N2 C13 C12 107.2(5) ?
C14 C13 C12 113.5(5) ?
N2 C13 H13 109.1 ?
C14 C13 H13 109.1 ?
C12 C13 H13 109.1 ?
C13 C14 N3 109.1(5) ?
C13 C14 C15 113.6(5) ?
N3 C14 C15 106.0(5) ?
C13 C14 H14 109.4 ?
N3 C14 H14 109.4 ?
C15 C14 H14 109.4 ?
C16 C15 C14 105.9(5) ?
C16 C15 H15A 110.6 ?
C14 C15 H15A 110.6 ?
C16 C15 H15B 110.6 ?
C14 C15 H15B 110.6 ?
H15A C15 H15B 108.7 ?
C17 C16 C15 103.7(5) ?
C17 C16 H16A 111.0 ?
C15 C16 H16A 111.0 ?
C17 C16 H16B 111.0 ?
C15 C16 H16B 111.0 ?
H16A C16 H16B 109.0 ?
N3 C17 C16 106.0(5) ?
N3 C17 H17A 110.5 ?
C16 C17 H17A 110.5 ?
N3 C17 H17B 110.5 ?
C16 C17 H17B 110.5 ?
H17A C17 H17B 108.7 ?
N3 C18 C19 109.3(5) ?
N3 C18 H18A 109.8 ?
C19 C18 H18A 109.8 ?
N3 C18 H18B 109.8 ?
C19 C18 H18B 109.8 ?
H18A C18 H18B 108.3 ?
N4 C19 C20 122.9(5) ?
N4 C19 C18 114.3(5) ?
C20 C19 C18 122.9(6) ?
C22 C20 C19 116.7(6) ?
C22 C20 C21 122.2(6) ?
C19 C20 C21 121.1(6) ?
C20 C21 H21A 109.5 ?
C20 C21 H21B 109.5 ?
H21A C21 H21B 109.5 ?
C20 C21 H21C 109.5 ?
H21A C21 H21C 109.5 ?
H21B C21 H21C 109.5 ?
C24 C22 C20 122.9(6) ?
C24 C22 O2 117.9(6) ?
C20 C22 O2 119.2(6) ?
O2 C23 H23A 109.5 ?
O2 C23 H23B 109.5 ?
H23A C23 H23B 109.5 ?
O2 C23 H23C 109.5 ?
H23A C23 H23C 109.5 ?
H23B C23 H23C 109.5 ?
C22 C24 C26 116.5(6) ?
C22 C24 C25 122.9(6) ?
C26 C24 C25 120.6(6) ?
C24 C25 H25A 109.5 ?
C24 C25 H25B 109.5 ?
H25A C25 H25B 109.5 ?
C24 C25 H25C 109.5 ?
H25A C25 H25C 109.5 ?
H25B C25 H25C 109.5 ?
N4 C26 C24 123.3(6) ?
N4 C26 H26 118.4 ?
C24 C26 H26 118.4 ?
N5 C27 C28 178.5(7) ?
C27 C28 H28A 109.5 ?
C27 C28 H28B 109.5 ?
H28A C28 H28B 109.5 ?
C27 C28 H28C 109.5 ?
H28A C28 H28C 109.5 ?
H28B C28 H28C 109.5 ?
N6 C29 C30 177.8(8) ?
C29 C30 H30A 109.5 ?
C29 C30 H30B 109.5 ?
H30A C30 H30B 109.5 ?
C29 C30 H30C 109.5 ?
H30A C30 H30C 109.5 ?
H30B C30 H30C 109.5 ?
O6 Cl1 O3 113.8(6) ?
O6 Cl1 O5 114.6(7) ?
O3 Cl1 O5 111.0(6) ?
O6 Cl1 O4 109.2(9) ?
O3 Cl1 O4 108.7(7) ?
O5 Cl1 O4 98.1(6) ?
O9 Cl2 O10 111.6(8) ?
O9 Cl2 O8 108.9(7) ?
O10 Cl2 O8 106.7(5) ?
O9 Cl2 O7 109.2(6) ?
O10 Cl2 O7 111.8(6) ?
O8 Cl2 O7 108.5(6) ?

loop_
_geom_bond_atom_site_label_1
_geom_bond_atom_site_label_2
_geom_bond_distance
_geom_bond_publ_flag
Fe1 N5 1.918(6) yes
Fe1 N6 1.933(6) yes
Fe1 N1 1.976(5) yes
Fe1 N4 1.981(5) yes
Fe1 N2 1.996(4) yes
Fe1 N3 1.998(5) yes
N1 C6 1.332(8) ?
N1 C5 1.347(7) ?
N2 C13 1.477(7) ?
N2 C9 1.499(7) ?
N2 C10 1.500(7) ?
N3 C18 1.465(7) ?
N3 C17 1.492(7) ?
N3 C14 1.495(7) ?
N4 C19 1.338(7) ?
N4 C26 1.340(7) ?
N5 C27 1.148(8) ?
N6 C29 1.132(8) ?
O1 C2 1.388(7) ?
O1 C1 1.414(10) ?
O2 C22 1.382(7) ?
O2 C23 1.420(10) ?
C1 H1A 0.9600 ?
C1 H1B 0.9600 ?
C1 H1C 0.9600 ?
C2 C3 1.354(9) ?
C2 C7 1.382(8) ?
C3 C5 1.354(8) ?
C3 C4 1.509(9) ?
C4 H4A 0.9600 ?
C4 H4B 0.9600 ?
C4 H4C 0.9600 ?
C5 H5 0.9300 ?
C6 C7 1.372(8) ?
C6 C9 1.496(8) ?
C7 C8 1.489(8) ?
C8 H8A 0.9600 ?
C8 H8B 0.9600 ?
C8 H8C 0.9600 ?
C9 H9A 0.9700 ?
C9 H9B 0.9700 ?
C10 C11 1.486(9) ?
C10 H10A 0.9700 ?
C10 H10B 0.9700 ?
C11 C12 1.505(10) ?
C11 H11A 0.9700 ?
C11 H11B 0.9700 ?
C12 C13 1.513(9) ?
C12 H12A 0.9700 ?
C12 H12B 0.9700 ?
C13 C14 1.488(8) ?
C13 H13 0.9800 ?
C14 C15 1.554(8) ?
C14 H14 0.9800 ?
C15 C16 1.524(10) ?
C15 H15A 0.9700 ?
C15 H15B 0.9700 ?
C16 C17 1.510(9) ?
C16 H16A 0.9700 ?
C16 H16B 0.9700 ?
C17 H17A 0.9700 ?
C17 H17B 0.9700 ?
C18 C19 1.484(8) ?
C18 H18A 0.9700 ?
C18 H18B 0.9700 ?
C19 C20 1.382(8) ?
C20 C22 1.365(9) ?
C20 C21 1.503(9) ?
C21 H21A 0.9600 ?
C21 H21B 0.9600 ?
C21 H21C 0.9600 ?
C22 C24 1.352(9) ?
C23 H23A 0.9600 ?
C23 H23B 0.9600 ?
C23 H23C 0.9600 ?
C24 C26 1.381(8) ?
C24 C25 1.489(9) ?
C25 H25A 0.9600 ?
C25 H25B 0.9600 ?
C25 H25C 0.9600 ?
C26 H26 0.9300 ?
C27 C28 1.438(10) ?
C28 H28A 0.9600 ?
C28 H28B 0.9600 ?
C28 H28C 0.9600 ?
C29 C30 1.439(10) ?
C30 H30A 0.9600 ?
C30 H30B 0.9600 ?
C30 H30C 0.9600 ?
Cl1 O6 1.316(7) ?
Cl1 O3 1.340(7) ?
Cl1 O5 1.382(7) ?
Cl1 O4 1.408(9) ?
Cl2 O9 1.335(8) ?
Cl2 O10 1.383(8) ?
Cl2 O8 1.396(6) ?
Cl2 O7 1.400(8) ?
